data_1100351
loop_
_publ_author_name
'D\"otz, Karl Heinz'
'Kroll, Friedrich'
'Harms, Klaus'

_publ_section_title
;
 Reaktionen von Komplexliganden LVII. Amidinocarben-Chelatkomplexe
 des Chroms und Molybd\"ans: Synthese, Struktur und Cycloadditionen
 mit Alkinen
;
_journal_coden_ASTM JORCAI
_journal_issue 1-2
_journal_name_full 'Journal of Organometallic Chemistry'
_journal_page_first 169
_journal_page_last 176
_journal_paper_doi 10.1016/0022-328x(93)86069-t
_journal_volume 459
_journal_year 1993
_chemical_formula_sum 'C15 H14 Mo N2 O4'
_space_group_IT_number 14
_symmetry_cell_setting monoclinic
_symmetry_space_group_name_Hall '-P 2ybc'
_symmetry_space_group_name_H-M 'P 1 21/c 1'
_cell_angle_alpha 90
_cell_angle_beta 107.67(1)
_cell_angle_gamma 90
_cell_formula_units_Z 4
_cell_length_a 8.456(1)
_cell_length_b 17.175(1)
_cell_length_c 12.340(2)
_cod_original_sg_symbol_H-M 'P 21/c'
_cod_original_formula_sum 'C15 H14 Mo1 N2 O4'
_cod_database_code 1100351

loop_
_symmetry_equiv_pos_site_id
_symmetry_equiv_pos_as_xyz
1 x,y,z
2 -x,1/2+y,1/2-z
3 -x,-y,-z
4 x,-1/2-y,-1/2+z

loop_
_atom_site_label
_atom_site_type_symbol
_atom_site_fract_x
_atom_site_fract_y
_atom_site_fract_z
Mo1 Mo 0.02818(4) 0.19656(2) 0.06382(3)
O1 O 0.31699(39) 0.07874(18) 0.06888(30)
O2 O -0.15050(44) 0.13098(19) -0.18344(27)
O3 O 0.14104(34) 0.32850(15) -0.06963(24)
O4 O 0.26125(34) 0.29370(17) 0.26974(24)
N1 N -0.27747(33) 0.21791(15) 0.13481(25)
N2 N -0.08712(36) 0.11967(15) 0.16152(26)
C1 C -0.18990(38) 0.25539(17) 0.07424(27)
C2 C -0.26340(37) 0.32776(17) 0.01851(26)
C3 C -0.42235(41) 0.33101(20) -0.05733(31)
H1 H -0.4848(35) 0.2887(15) -0.0703(27)
C4 C -0.48275(46) 0.39811(24) -0.11547(32)
H2 H -0.5814(35) 0.3951(16) -0.1594(26)
C5 C -0.39069(47) 0.46460(21) -0.10083(30)
C6 C -0.23299(48) 0.46265(20) -0.02305(33)
H3 H -0.1713(36) 0.5079(17) -0.0107(25)
C7 C -0.16944(42) 0.39545(19) 0.03364(31)
H4 H -0.0666(35) 0.3927(16) 0.0820(25)
C8 C -0.45882(75) 0.53861(29) -0.16409(47)
H5 H -0.3913(54) 0.5807(24) -0.1452(40)
H6 H -0.4576(60) 0.5343(25) -0.2311(38)
H7 H -0.5504(52) 0.5559(26) -0.1516(39)
C9 C -0.21647(51) 0.14623(22) 0.17955(34)
H8 H -0.2731(35) 0.1191(15) 0.2199(25)
C10 C -0.42408(53) 0.24842(28) 0.16359(43)
H9 H -0.4272(50) 0.3045(24) 0.1631(37)
H10 H -0.5109(53) 0.2413(26) 0.1082(37)
H11 H -0.4371(53) 0.2258(24) 0.2263(37)
C11 C -0.02591(64) 0.04356(27) 0.21133(46)
H12 H 0.0875(52) 0.0463(25) 0.2527(38)
H13 H -0.0968(51) 0.0124(24) 0.2427(37)
H14 H -0.0326(57) 0.0091(24) 0.1459(38)
C12 C 0.21436(51) 0.12237(22) 0.06716(35)
C13 C -0.09226(49) 0.15184(23) -0.09250(37)
C14 C 0.10084(43) 0.27844(21) -0.02131(32)
C15 C 0.17569(44) 0.25552(21) 0.20162(33)

loop_
_atom_type_symbol
_atom_type_radius_bond
C 0.68
H 0.23
Mo 1.47
N 0.68
O 0.68
